data_2212823
loop_
_publ_author_name
'Abdul Wahab Salae'
'Suchada Chantrapromma'
'Hoong-Kun Fun'
'Chanita Ponglimanont'

_publ_section_title
;
 <i>ent</i>-Kaur-16-ene-13,19-diol
;
_journal_coeditor_code CI2312
_journal_issue 4
_journal_name_full 'Acta Crystallographica Section E'
_journal_page_first o1899
_journal_page_last o1901
_journal_paper_doi 10.1107/S1600536807012834
_journal_volume 63
_journal_year 2007
_chemical_formula_iupac 'C20 H32 O2'
_chemical_formula_moiety 'C20 H32 O2'
_chemical_formula_sum 'C20 H32 O2'
_chemical_formula_weight 304.46
_chemical_melting_point 529.0(10)
_chemical_name_common
;
ent-Kaur-16-ene-13,19-diol
;
_chemical_name_systematic
;
ent-Kaur-16-ene-13,19-diol
;
_space_group_IT_number 4
_symmetry_cell_setting monoclinic
_symmetry_space_group_name_Hall 'P 2yb'
_symmetry_space_group_name_H-M 'P 1 21 1'
_atom_sites_solution_hydrogens geom
_atom_sites_solution_primary direct
_atom_sites_solution_secondary difmap
_audit_creation_method SHELXL-97
_cell_angle_alpha 90.00
_cell_angle_beta 97.907(2)
_cell_angle_gamma 90.00
_cell_formula_units_Z 4
_cell_length_a 10.6496(4)
_cell_length_b 7.8597(3)
_cell_length_c 20.3159(7)
_cell_measurement_reflns_used 4787
_cell_measurement_temperature 100.00(10)
_cell_measurement_theta_max 29.00
_cell_measurement_theta_min 1.01
_cell_volume 1684.33(11)
_computing_cell_refinement APEX2
_computing_data_collection 'APEX2 (Bruker, 2005)'
_computing_data_reduction 'SAINT (Bruker, 2005)'
_computing_molecular_graphics SHELXTL
_computing_publication_material
;
SHELXTL and PLATON (Spek, 2003)
;
_computing_structure_refinement SHELXTL
_computing_structure_solution 'SHELXTL (Sheldrick, 1998)'
_diffrn_ambient_temperature 100.00(10)
_diffrn_detector_area_resol_mean 8.33
_diffrn_measured_fraction_theta_full 0.999
_diffrn_measured_fraction_theta_max 0.999
_diffrn_measurement_device_type
;
Bruker SMART APEX II CCD area-detector
;
_diffrn_measurement_method \w
_diffrn_radiation_monochromator graphite
_diffrn_radiation_source 'fine-focus sealed tube'
_diffrn_radiation_type MoK\a
_diffrn_radiation_wavelength 0.71073
_diffrn_reflns_av_R_equivalents 0.0382
_diffrn_reflns_av_sigmaI/netI 0.0398
_diffrn_reflns_limit_h_max 14
_diffrn_reflns_limit_h_min -11
_diffrn_reflns_limit_k_max 10
_diffrn_reflns_limit_k_min -10
_diffrn_reflns_limit_l_max 24
_diffrn_reflns_limit_l_min -28
_diffrn_reflns_number 19242
_diffrn_reflns_theta_full 29.55
_diffrn_reflns_theta_max 29.55
_diffrn_reflns_theta_min 1.01
_diffrn_standards_number 0
_exptl_absorpt_coefficient_mu 0.075
_exptl_absorpt_correction_T_max 0.9913
_exptl_absorpt_correction_T_min 0.9595
_exptl_absorpt_correction_type multi-scan
_exptl_absorpt_process_details '(SADABS; Bruker, 2005)'
_exptl_crystal_colour colourless
_exptl_crystal_density_diffrn 1.201
_exptl_crystal_density_method 'not measured'
_exptl_crystal_description Needle
_exptl_crystal_F_000 672
_exptl_crystal_size_max 0.56
_exptl_crystal_size_mid 0.24
_exptl_crystal_size_min 0.12
_refine_diff_density_max 0.309
_refine_diff_density_min -0.193
_refine_ls_extinction_method none
_refine_ls_goodness_of_fit_ref 1.051
_refine_ls_hydrogen_treatment mixed
_refine_ls_matrix_type full
_refine_ls_number_parameters 417
_refine_ls_number_reflns 5031
_refine_ls_number_restraints 1
_refine_ls_restrained_S_all 1.051
_refine_ls_R_factor_all 0.0516
_refine_ls_R_factor_gt 0.0428
_refine_ls_shift/su_max 0.001
_refine_ls_shift/su_mean 0.000
_refine_ls_structure_factor_coef Fsqd
_refine_ls_weighting_details 'calc w=1/[\s^2^(Fo^2^)+(0.0583P)^2^+0.1985P] where P=(Fo^2^+2Fc^2^)/3'
_refine_ls_weighting_scheme calc
_refine_ls_wR_factor_gt 0.1016
_refine_ls_wR_factor_ref 0.1085
_reflns_number_gt 4395
_reflns_number_total 5031
_reflns_threshold_expression I>2\s(I)
_cod_data_source_file ci2312.cif
_cod_data_source_block I
_cod_depositor_comments
;
The following automatic conversions were performed:

'_chemical_melting_point' value '528-530' was changed to '529.0(10)'
- the average value was taken and precision was estimated.

Automatic conversion script
Id: cif_fix_values 1646 2011-03-28 12:23:43Z adriana 

The following automatic conversions were performed:

'_chemical_melting_point' value '528-530' was changed to '529.0(10)'
- the average value was taken and precision was estimated.

Automatic conversion script
Id: cif_fix_values 1715 2011-07-08 13:25:40Z adriana 
;
_cod_original_sg_symbol_H-M 'P 21'
_cod_database_code 2212823
_cod_database_fobs_code 2212823

loop_
_symmetry_equiv_pos_as_xyz
'x, y, z'
'-x, y+1/2, -z'

loop_
_atom_site_type_symbol
_atom_site_label
_atom_site_fract_x
_atom_site_fract_y
_atom_site_fract_z
_atom_site_U_iso_or_equiv
_atom_site_adp_type
_atom_site_calc_flag
_atom_site_refinement_flags
_atom_site_occupancy
O O1A 0.64178(15) 0.1975(2) 0.27673(7) 0.0252(3) Uani d . 1
O O2A 0.56408(14) 0.2230(2) 0.71930(7) 0.0243(3) Uani d . 1
C C1A 0.71855(18) 0.0051(3) 0.49586(9) 0.0188(4) Uani d . 1
C C2A 0.7384(2) -0.1775(3) 0.47064(10) 0.0245(4) Uani d . 1
H H2AB 0.8256 -0.2111 0.4846 0.029 Uiso calc R 1
H H2AC 0.6843 -0.2550 0.4911 0.029 Uiso calc R 1
C C3A 0.7092(2) -0.1946(3) 0.39523(10) 0.0282(5) Uani d . 1
H H3AA 0.7267 -0.3102 0.3825 0.034 Uiso calc R 1
H H3AB 0.6198 -0.1724 0.3814 0.034 Uiso calc R 1
C C4A 0.7876(2) -0.0717(3) 0.35991(10) 0.0272(5) Uani d . 1
H H4AA 0.7618 -0.0820 0.3124 0.033 Uiso calc R 1
H H4AB 0.8759 -0.1053 0.3690 0.033 Uiso calc R 1
C C5A 0.77639(19) 0.1157(3) 0.37974(9) 0.0215(4) Uani d . 1
C C6A 0.79664(18) 0.1295(3) 0.45731(9) 0.0185(4) Uani d . 1
H H6AA 0.8847 0.0936 0.4702 0.022 Uiso calc R 1
C C7A 0.7930(2) 0.3104(3) 0.48440(9) 0.0214(4) Uani d . 1
H H7AA 0.7058 0.3479 0.4825 0.026 Uiso calc R 1
H H7AB 0.8361 0.3872 0.4576 0.026 Uiso calc R 1
C C8A 0.85853(19) 0.3139(3) 0.55675(9) 0.0228(4) Uani d . 1
H H8AA 0.9468 0.2825 0.5577 0.027 Uiso calc R 1
H H8AB 0.8559 0.4289 0.5738 0.027 Uiso calc R 1
C C9A 0.79720(18) 0.1939(3) 0.60212(9) 0.0182(4) Uani d . 1
C C10A 0.77826(18) 0.0143(3) 0.57104(9) 0.0189(4) Uani d . 1
H H10A 0.8644 -0.0299 0.5717 0.023 Uiso calc R 1
C C11A 0.7173(2) -0.1050(3) 0.61833(10) 0.0216(4) Uani d . 1
H H11A 0.6794 -0.2005 0.5926 0.026 Uiso calc R 1
H H11B 0.7841 -0.1498 0.6510 0.026 Uiso calc R 1
C C12A 0.6157(2) -0.0244(3) 0.65542(10) 0.0224(4) Uani d . 1
H H12A 0.5366 -0.0160 0.6255 0.027 Uiso calc R 1
H H12B 0.6014 -0.0973 0.6922 0.027 Uiso calc R 1
C C13A 0.65476(18) 0.1520(3) 0.68184(9) 0.0199(4) Uani d . 1
C C14A 0.67345(18) 0.2646(3) 0.62293(9) 0.0193(4) Uani d . 1
H H14A 0.6827 0.3832 0.6360 0.023 Uiso calc R 1
H H14B 0.6033 0.2535 0.5873 0.023 Uiso calc R 1
C C15A 0.87961(18) 0.1803(3) 0.67138(9) 0.0225(4) Uani d . 1
H H15A 0.9406 0.0885 0.6717 0.027 Uiso calc R 1
H H15B 0.9251 0.2857 0.6824 0.027 Uiso calc R 1
C C16A 0.78785(19) 0.1451(3) 0.72028(10) 0.0205(4) Uani d . 1
C C17A 0.57506(18) 0.0422(3) 0.48618(10) 0.0208(4) Uani d . 1
H H17A 0.5378 0.0025 0.4432 0.031 Uiso calc R 1
H H17B 0.5615 0.1625 0.4893 0.031 Uiso calc R 1
H H17C 0.5365 -0.0154 0.5200 0.031 Uiso calc R 1
C C18A 0.8833(2) 0.2151(4) 0.35268(10) 0.0286(5) Uani d . 1
H H18A 0.8828 0.1887 0.3065 0.043 Uiso calc R 1
H H18B 0.9636 0.1835 0.3771 0.043 Uiso calc R 1
H H18C 0.8700 0.3350 0.3576 0.043 Uiso calc R 1
C C19A 0.65014(19) 0.1916(3) 0.34806(9) 0.0243(5) Uani d . 1
H H19A 0.5810 0.1235 0.3603 0.029 Uiso calc R 1
H H19B 0.6416 0.3058 0.3650 0.029 Uiso calc R 1
C C20A 0.8130(2) 0.1195(3) 0.78496(10) 0.0235(4) Uani d . 1
H H20A 0.8964 0.1220 0.8058 0.028 Uiso calc R 1
H H20B 0.7474 0.0989 0.8097 0.028 Uiso calc R 1
O O1B 0.39586(16) 0.0197(3) 0.77040(8) 0.0302(4) Uani d . 1
O O2B 0.42173(16) 0.0349(2) 1.22463(8) 0.0264(3) Uani d . 1
C C1B 0.27791(18) 0.1997(3) 0.97099(9) 0.0176(4) Uani d . 1
C C2B 0.2448(2) 0.3767(3) 0.93981(11) 0.0235(4) Uani d . 1
H H2BB 0.1553 0.3982 0.9403 0.028 Uiso calc R 1
H H2BC 0.2918 0.4627 0.9672 0.028 Uiso calc R 1
C C3B 0.2741(2) 0.3949(3) 0.86863(11) 0.0277(5) Uani d . 1
H H3BA 0.2461 0.5059 0.8516 0.033 Uiso calc R 1
H H3BB 0.3650 0.3879 0.8686 0.033 Uiso calc R 1
C C4B 0.2091(2) 0.2576(3) 0.82328(10) 0.0264(5) Uani d . 1
H H4BA 0.2336 0.2710 0.7793 0.032 Uiso calc R 1
H H4BB 0.1181 0.2737 0.8194 0.032 Uiso calc R 1
C C5B 0.24126(19) 0.0758(3) 0.84777(10) 0.0205(4) Uani d . 1
C C6B 0.21579(18) 0.0623(3) 0.92142(9) 0.0178(4) Uani d . 1
H H6BA 0.1248 0.0851 0.9188 0.021 Uiso calc R 1
C C7B 0.23072(19) -0.1156(3) 0.95164(10) 0.0195(4) Uani d . 1
H H7BA 0.3198 -0.1397 0.9653 0.023 Uiso calc R 1
H H7BB 0.1976 -0.1995 0.9188 0.023 Uiso calc R 1
C C8B 0.15885(19) -0.1265(3) 1.01184(10) 0.0200(4) Uani d . 1
H H8BA 0.0692 -0.1093 0.9972 0.024 Uiso calc R 1
H H8BB 0.1694 -0.2397 1.0308 0.024 Uiso calc R 1
C C9B 0.20387(18) 0.0039(3) 1.06539(9) 0.0174(4) Uani d . 1
C C10B 0.21090(18) 0.1844(3) 1.03498(9) 0.0175(4) Uani d . 1
H H10B 0.1224 0.2149 1.0200 0.021 Uiso calc R 1
C C11B 0.2555(2) 0.3148(3) 1.09064(10) 0.0229(4) Uani d . 1
H H11C 0.2888 0.4138 1.0704 0.027 Uiso calc R 1
H H11D 0.1821 0.3514 1.1104 0.027 Uiso calc R 1
C C12B 0.3564(2) 0.2517(3) 1.14638(10) 0.0234(4) Uani d . 1
H H12C 0.4385 0.2529 1.1308 0.028 Uiso calc R 1
H H12D 0.3602 0.3288 1.1839 0.028 Uiso calc R 1
C C13B 0.3288(2) 0.0720(3) 1.16926(10) 0.0205(4) Uani d . 1
C C14B 0.32863(18) -0.0466(3) 1.10936(9) 0.0181(4) Uani d . 1
H H14C 0.3275 -0.1652 1.1225 0.022 Uiso calc R 1
H H14D 0.4016 -0.0264 1.0867 0.022 Uiso calc R 1
C C15B 0.11238(19) 0.0094(3) 1.11891(9) 0.0230(4) Uani d . 1
H H15C 0.0449 0.0909 1.1066 0.028 Uiso calc R 1
H H15D 0.0750 -0.1017 1.1237 0.028 Uiso calc R 1
C C16B 0.1920(2) 0.0620(3) 1.18283(10) 0.0228(4) Uani d . 1
C C17B 0.42266(18) 0.1852(3) 0.98662(10) 0.0219(4) Uani d . 1
H H17D 0.4609 0.2301 0.9502 0.033 Uiso calc R 1
H H17E 0.4460 0.0679 0.9933 0.033 Uiso calc R 1
H H17F 0.4517 0.2486 1.0262 0.033 Uiso calc R 1
C C18B 0.1541(2) -0.0497(3) 0.80514(10) 0.0262(5) Uani d . 1
H H18D 0.1470 -0.0164 0.7593 0.039 Uiso calc R 1
H H18E 0.0717 -0.0488 0.8192 0.039 Uiso calc R 1
H H18F 0.1893 -0.1621 0.8103 0.039 Uiso calc R 1
C C19B 0.3788(2) 0.0310(3) 0.83892(10) 0.0263(5) Uani d . 1
H H19C 0.4353 0.1173 0.8605 0.032 Uiso calc R 1
H H19D 0.4014 -0.0769 0.8605 0.032 Uiso calc R 1
C C20B 0.1534(3) 0.0917(3) 1.24102(11) 0.0318(5) Uani d . 1
H H20C 0.0680 0.0806 1.2456 0.038 Uiso calc R 1
H H20D 0.2116 0.1237 1.2773 0.038 Uiso calc R 1
H H1AA 0.581(3) 0.139(5) 0.2623(17) 0.057(11) Uiso d . 1
H H2AA 0.510(3) 0.154(5) 0.7321(17) 0.062(11) Uiso d . 1
H H1BA 0.376(3) -0.083(5) 0.7555(15) 0.044(9) Uiso d . 1
H H2BA 0.408(3) -0.059(5) 1.2357(14) 0.037(8) Uiso d . 1

loop_
_atom_site_aniso_label
_atom_site_aniso_U_11
_atom_site_aniso_U_22
_atom_site_aniso_U_33
_atom_site_aniso_U_12
_atom_site_aniso_U_13
_atom_site_aniso_U_23
O1A 0.0237(7) 0.0356(10) 0.0154(6) -0.0012(7) -0.0002(6) 0.0002(7)
O2A 0.0218(7) 0.0285(9) 0.0243(7) -0.0006(7) 0.0094(6) -0.0061(7)
C1A 0.0190(9) 0.0209(11) 0.0165(8) 0.0003(8) 0.0019(7) -0.0032(8)
C2A 0.0281(11) 0.0237(11) 0.0219(10) 0.0012(9) 0.0039(8) -0.0033(9)
C3A 0.0325(11) 0.0276(12) 0.0239(10) 0.0038(10) 0.0025(9) -0.0106(9)
C4A 0.0279(11) 0.0368(14) 0.0172(9) 0.0088(10) 0.0036(8) -0.0045(9)
C5A 0.0179(9) 0.0331(12) 0.0132(8) 0.0040(9) 0.0011(7) 0.0002(8)
C6A 0.0154(9) 0.0257(11) 0.0139(8) 0.0011(8) 0.0003(7) 0.0010(8)
C7A 0.0222(10) 0.0262(11) 0.0159(9) -0.0029(9) 0.0028(7) 0.0011(8)
C8A 0.0225(10) 0.0282(12) 0.0182(9) -0.0074(9) 0.0041(7) -0.0010(9)
C9A 0.0169(8) 0.0240(11) 0.0136(8) -0.0017(8) 0.0015(7) 0.0007(8)
C10A 0.0185(9) 0.0228(11) 0.0158(8) 0.0012(8) 0.0034(7) 0.0006(8)
C11A 0.0268(10) 0.0194(10) 0.0191(9) 0.0007(9) 0.0049(8) -0.0001(8)
C12A 0.0240(10) 0.0253(11) 0.0186(9) -0.0041(9) 0.0058(7) -0.0013(8)
C13A 0.0179(9) 0.0260(11) 0.0167(8) -0.0006(8) 0.0050(7) -0.0021(8)
C14A 0.0208(9) 0.0202(10) 0.0171(8) -0.0009(8) 0.0028(7) -0.0013(8)
C15A 0.0191(9) 0.0314(12) 0.0165(8) -0.0013(9) 0.0005(7) -0.0007(8)
C16A 0.0224(9) 0.0206(10) 0.0182(9) -0.0005(8) 0.0023(7) -0.0021(8)
C17A 0.0180(9) 0.0262(11) 0.0183(8) -0.0027(8) 0.0031(7) -0.0042(8)
C18A 0.0223(10) 0.0464(15) 0.0177(9) 0.0025(10) 0.0045(8) 0.0032(10)
C19A 0.0209(9) 0.0368(13) 0.0148(8) 0.0044(9) 0.0010(7) -0.0009(9)
C20A 0.0250(10) 0.0267(12) 0.0189(9) 0.0026(9) 0.0033(8) 0.0010(8)
O1B 0.0367(9) 0.0330(10) 0.0243(7) -0.0005(8) 0.0164(7) -0.0006(7)
O2B 0.0304(8) 0.0242(9) 0.0216(7) -0.0046(7) -0.0070(6) 0.0028(7)
C1B 0.0167(9) 0.0191(10) 0.0171(8) -0.0003(8) 0.0024(7) 0.0014(8)
C2B 0.0267(10) 0.0199(11) 0.0234(10) 0.0029(9) 0.0012(8) 0.0035(8)
C3B 0.0342(12) 0.0245(12) 0.0240(10) 0.0019(10) 0.0031(9) 0.0088(9)
C4B 0.0298(11) 0.0313(12) 0.0187(9) 0.0070(10) 0.0051(8) 0.0064(9)
C5B 0.0207(9) 0.0253(11) 0.0157(8) 0.0045(8) 0.0036(7) 0.0024(8)
C6B 0.0154(9) 0.0217(11) 0.0170(8) 0.0024(8) 0.0044(7) 0.0001(8)
C7B 0.0212(9) 0.0202(10) 0.0175(9) -0.0006(8) 0.0042(7) -0.0027(8)
C8B 0.0227(9) 0.0198(11) 0.0180(9) -0.0057(8) 0.0044(7) -0.0019(8)
C9B 0.0174(9) 0.0190(10) 0.0159(8) -0.0019(8) 0.0031(7) -0.0021(8)
C10B 0.0180(9) 0.0175(10) 0.0171(8) 0.0023(8) 0.0030(7) -0.0010(7)
C11B 0.0291(11) 0.0191(10) 0.0195(9) -0.0005(9) 0.0000(8) -0.0023(8)
C12B 0.0283(10) 0.0200(11) 0.0203(9) -0.0055(9) -0.0021(8) -0.0010(8)
C13B 0.0233(10) 0.0208(10) 0.0163(8) -0.0016(8) -0.0011(7) -0.0013(8)
C14B 0.0181(9) 0.0175(10) 0.0182(9) -0.0010(8) 0.0007(7) 0.0006(8)
C15B 0.0199(9) 0.0297(12) 0.0204(9) -0.0016(9) 0.0066(7) -0.0011(9)
C16B 0.0286(10) 0.0203(11) 0.0199(9) 0.0006(9) 0.0043(8) 0.0003(8)
C17B 0.0181(9) 0.0234(11) 0.0242(9) -0.0026(8) 0.0026(7) 0.0045(9)
C18B 0.0268(11) 0.0324(13) 0.0188(9) 0.0049(9) 0.0011(8) -0.0020(9)
C19B 0.0248(10) 0.0360(13) 0.0195(9) 0.0064(10) 0.0083(8) 0.0025(9)
C20B 0.0433(13) 0.0313(13) 0.0223(10) 0.0022(11) 0.0095(9) -0.0041(9)

loop_
_atom_type_symbol
_atom_type_description
_atom_type_scat_dispersion_real
_atom_type_scat_dispersion_imag
_atom_type_scat_source
C C 0.0033 0.0000 'International Tables Vol C Tables 4.2.6.8 and 6.1.1.4'
H H 0.0000 0.0000 'International Tables Vol C Tables 4.2.6.8 and 6.1.1.4'
O O 0.0106 0.0000 'International Tables Vol C Tables 4.2.6.8 and 6.1.1.4'

loop_
_geom_angle_atom_site_label_1
_geom_angle_atom_site_label_2
_geom_angle_atom_site_label_3
_geom_angle
_geom_angle_publ_flag
C19A O1A H1AA 106(2) ?
C13A O2A H2AA 116(2) ?
C17A C1A C2A 108.10(17) ?
C17A C1A C6A 113.87(17) ?
C2A C1A C6A 107.94(15) ?
C17A C1A C10A 112.12(15) ?
C2A C1A C10A 107.96(17) ?
C6A C1A C10A 106.63(15) ?
C3A C2A C1A 113.28(19) ?
C3A C2A H2AB 108.9 ?
C1A C2A H2AB 108.9 ?
C3A C2A H2AC 108.9 ?
C1A C2A H2AC 108.9 ?
H2AB C2A H2AC 107.7 ?
C4A C3A C2A 111.65(19) ?
C4A C3A H3AA 109.3 ?
C2A C3A H3AA 109.3 ?
C4A C3A H3AB 109.3 ?
C2A C3A H3AB 109.3 ?
H3AA C3A H3AB 108.0 ?
C3A C4A C5A 114.71(17) ?
C3A C4A H4AA 108.6 ?
C5A C4A H4AA 108.6 ?
C3A C4A H4AB 108.6 ?
C5A C4A H4AB 108.6 ?
H4AA C4A H4AB 107.6 ?
C19A C5A C4A 111.05(19) ?
C19A C5A C18A 107.55(18) ?
C4A C5A C18A 107.74(18) ?
C19A C5A C6A 112.83(16) ?
C4A C5A C6A 109.01(18) ?
C18A C5A C6A 108.51(17) ?
C7A C6A C1A 111.13(15) ?
C7A C6A C5A 114.88(17) ?
C1A C6A C5A 116.91(17) ?
C7A C6A H6AA 104.0 ?
C1A C6A H6AA 104.0 ?
C5A C6A H6AA 104.0 ?
C6A C7A C8A 109.27(18) ?
C6A C7A H7AA 109.8 ?
C8A C7A H7AA 109.8 ?
C6A C7A H7AB 109.8 ?
C8A C7A H7AB 109.8 ?
H7AA C7A H7AB 108.3 ?
C9A C8A C7A 113.00(17) ?
C9A C8A H8AA 109.0 ?
C7A C8A H8AA 109.0 ?
C9A C8A H8AB 109.0 ?
C7A C8A H8AB 109.0 ?
H8AA C8A H8AB 107.8 ?
C8A C9A C14A 113.29(18) ?
C8A C9A C10A 111.07(15) ?
C14A C9A C10A 111.86(16) ?
C8A C9A C15A 110.69(16) ?
C14A C9A C15A 100.00(15) ?
C10A C9A C15A 109.38(17) ?
C11A C10A C9A 109.97(15) ?
C11A C10A C1A 115.27(17) ?
C9A C10A C1A 116.76(17) ?
C11A C10A H10A 104.4 ?
C9A C10A H10A 104.4 ?
C1A C10A H10A 104.4 ?
C12A C11A C10A 115.99(18) ?
C12A C11A H11A 108.3 ?
C10A C11A H11A 108.3 ?
C12A C11A H11B 108.3 ?
C10A C11A H11B 108.3 ?
H11A C11A H11B 107.4 ?
C13A C12A C11A 111.75(17) ?
C13A C12A H12A 109.3 ?
C11A C12A H12A 109.3 ?
C13A C12A H12B 109.3 ?
C11A C12A H12B 109.3 ?
H12A C12A H12B 107.9 ?
O2A C13A C16A 113.08(16) yes
O2A C13A C14A 111.33(18) yes
C16A C13A C14A 102.17(16) ?
O2A C13A C12A 111.87(17) yes
C16A C13A C12A 109.76(18) ?
C14A C13A C12A 108.12(16) ?
C13A C14A C9A 102.40(16) ?
C13A C14A H14A 111.3 ?
C9A C14A H14A 111.3 ?
C13A C14A H14B 111.3 ?
C9A C14A H14B 111.3 ?
H14A C14A H14B 109.2 ?
C16A C15A C9A 105.76(16) ?
C16A C15A H15A 110.6 ?
C9A C15A H15A 110.6 ?
C16A C15A H15B 110.6 ?
C9A C15A H15B 110.6 ?
H15A C15A H15B 108.7 ?
C20A C16A C15A 128.39(19) y
C20A C16A C13A 124.30(18) y
C15A C16A C13A 107.26(16) y
C1A C17A H17A 109.5 ?
C1A C17A H17B 109.5 ?
H17A C17A H17B 109.5 ?
C1A C17A H17C 109.5 ?
H17A C17A H17C 109.5 ?
H17B C17A H17C 109.5 ?
C5A C18A H18A 109.5 ?
C5A C18A H18B 109.5 ?
H18A C18A H18B 109.5 ?
C5A C18A H18C 109.5 ?
H18A C18A H18C 109.5 ?
H18B C18A H18C 109.5 ?
O1A C19A C5A 111.40(16) ?
O1A C19A H19A 109.3 ?
C5A C19A H19A 109.3 ?
O1A C19A H19B 109.3 ?
C5A C19A H19B 109.3 ?
H19A C19A H19B 108.0 ?
C16A C20A H20A 120.0 ?
C16A C20A H20B 120.0 ?
H20A C20A H20B 120.0 ?
C19B O1B H1BA 110(2) ?
C13B O2B H2BA 107(2) ?
C17B C1B C2B 108.47(17) ?
C17B C1B C6B 114.00(17) ?
C2B C1B C6B 107.78(16) ?
C17B C1B C10B 112.37(16) ?
C2B C1B C10B 107.68(16) ?
C6B C1B C10B 106.28(15) ?
C3B C2B C1B 114.02(18) ?
C3B C2B H2BB 108.7 ?
C1B C2B H2BB 108.7 ?
C3B C2B H2BC 108.7 ?
C1B C2B H2BC 108.7 ?
H2BB C2B H2BC 107.6 ?
C4B C3B C2B 111.82(19) ?
C4B C3B H3BA 109.3 ?
C2B C3B H3BA 109.3 ?
C4B C3B H3BB 109.3 ?
C2B C3B H3BB 109.3 ?
H3BA C3B H3BB 107.9 ?
C3B C4B C5B 113.62(17) ?
C3B C4B H4BA 108.8 ?
C5B C4B H4BA 108.8 ?
C3B C4B H4BB 108.8 ?
C5B C4B H4BB 108.8 ?
H4BA C4B H4BB 107.7 ?
C4B C5B C18B 108.90(17) ?
C4B C5B C19B 110.36(19) ?
C18B C5B C19B 107.29(18) ?
C4B C5B C6B 108.28(17) ?
C18B C5B C6B 108.99(17) ?
C19B C5B C6B 112.94(16) ?
C7B C6B C5B 115.21(17) ?
C7B C6B C1B 111.29(16) ?
C5B C6B C1B 117.21(17) ?
C7B C6B H6BA 103.7 ?
C5B C6B H6BA 103.7 ?
C1B C6B H6BA 103.7 ?
C6B C7B C8B 109.67(16) ?
C6B C7B H7BA 109.7 ?
C8B C7B H7BA 109.7 ?
C6B C7B H7BB 109.7 ?
C8B C7B H7BB 109.7 ?
H7BA C7B H7BB 108.2 ?
C9B C8B C7B 112.94(16) ?
C9B C8B H8BA 109.0 ?
C7B C8B H8BA 109.0 ?
C9B C8B H8BB 109.0 ?
C7B C8B H8BB 109.0 ?
H8BA C8B H8BB 107.8 ?
C8B C9B C14B 113.59(17) ?
C8B C9B C10B 110.99(15) ?
C14B C9B C10B 112.32(16) ?
C8B C9B C15B 110.58(16) ?
C14B C9B C15B 100.02(15) ?
C10B C9B C15B 108.76(16) ?
C11B C10B C9B 109.87(16) ?
C11B C10B C1B 115.08(17) ?
C9B C10B C1B 116.84(16) ?
C11B C10B H10B 104.5 ?
C9B C10B H10B 104.5 ?
C1B C10B H10B 104.5 ?
C12B C11B C10B 116.00(19) ?
C12B C11B H11C 108.3 ?
C10B C11B H11C 108.3 ?
C12B C11B H11D 108.3 ?
C10B C11B H11D 108.3 ?
H11C C11B H11D 107.4 ?
C13B C12B C11B 112.33(18) ?
C13B C12B H12C 109.1 ?
C11B C12B H12C 109.1 ?
C13B C12B H12D 109.1 ?
C11B C12B H12D 109.1 ?
H12C C12B H12D 107.9 ?
O2B C13B C16B 115.17(17) yes
O2B C13B C12B 106.76(17) yes
C16B C13B C12B 109.34(18) ?
O2B C13B C14B 115.36(18) yes
C16B C13B C14B 102.45(16) ?
C12B C13B C14B 107.46(16) ?
C13B C14B C9B 102.09(16) ?
C13B C14B H14C 111.4 ?
C9B C14B H14C 111.4 ?
C13B C14B H14D 111.4 ?
C9B C14B H14D 111.4 ?
H14C C14B H14D 109.2 ?
C16B C15B C9B 106.11(16) ?
C16B C15B H15C 110.5 ?
C9B C15B H15C 110.5 ?
C16B C15B H15D 110.5 ?
C9B C15B H15D 110.5 ?
H15C C15B H15D 108.7 ?
C20B C16B C15B 127.6(2) y
C20B C16B C13B 125.1(2) y
C15B C16B C13B 107.28(16) y
C1B C17B H17D 109.5 ?
C1B C17B H17E 109.5 ?
H17D C17B H17E 109.5 ?
C1B C17B H17F 109.5 ?
H17D C17B H17F 109.5 ?
H17E C17B H17F 109.5 ?
C5B C18B H18D 109.5 ?
C5B C18B H18E 109.5 ?
H18D C18B H18E 109.5 ?
C5B C18B H18F 109.5 ?
H18D C18B H18F 109.5 ?
H18E C18B H18F 109.5 ?
O1B C19B C5B 112.21(17) ?
O1B C19B H19C 109.2 ?
C5B C19B H19C 109.2 ?
O1B C19B H19D 109.2 ?
C5B C19B H19D 109.2 ?
H19C C19B H19D 107.9 ?
C16B C20B H20C 120.0 ?
C16B C20B H20D 120.0 ?
H20C C20B H20D 120.0 ?

loop_
_geom_bond_atom_site_label_1
_geom_bond_atom_site_label_2
_geom_bond_distance
_geom_bond_publ_flag
O1A C19A 1.440(2) y
O1A H1AA 0.81(4) ?
O2A C13A 1.423(2) y
O2A H2AA 0.85(4) ?
C1A C17A 1.541(3) ?
C1A C2A 1.548(3) ?
C1A C6A 1.562(3) ?
C1A C10A 1.573(3) ?
C2A C3A 1.527(3) ?
C2A H2AB 0.97 ?
C2A H2AC 0.97 ?
C3A C4A 1.519(3) ?
C3A H3AA 0.97 ?
C3A H3AB 0.97 ?
C4A C5A 1.536(4) ?
C4A H4AA 0.97 ?
C4A H4AB 0.97 ?
C5A C19A 1.530(3) ?
C5A C18A 1.543(3) ?
C5A C6A 1.565(3) ?
C6A C7A 1.527(3) ?
C6A H6AA 0.98 ?
C7A C8A 1.538(3) ?
C7A H7AA 0.97 ?
C7A H7AB 0.97 ?
C8A C9A 1.527(3) ?
C8A H8AA 0.97 ?
C8A H8AB 0.97 ?
C9A C14A 1.542(3) ?
C9A C10A 1.548(3) ?
C9A C15A 1.556(3) ?
C10A C11A 1.548(3) ?
C10A H10A 0.98 ?
C11A C12A 1.538(3) ?
C11A H11A 0.97 ?
C11A H11B 0.97 ?
C12A C13A 1.524(3) ?
C12A H12A 0.97 ?
C12A H12B 0.97 ?
C13A C16A 1.522(3) ?
C13A C14A 1.523(3) ?
C14A H14A 0.97 ?
C14A H14B 0.97 ?
C15A C16A 1.512(3) ?
C15A H15A 0.97 ?
C15A H15B 0.97 ?
C16A C20A 1.320(3) y
C17A H17A 0.96 ?
C17A H17B 0.96 ?
C17A H17C 0.96 ?
C18A H18A 0.96 ?
C18A H18B 0.96 ?
C18A H18C 0.96 ?
C19A H19A 0.97 ?
C19A H19B 0.97 ?
C20A H20A 0.93 ?
C20A H20B 0.93 ?
O1B C19B 1.431(2) y
O1B H1BA 0.88(4) ?
O2B C13B 1.422(3) y
O2B H2BA 0.79(3) ?
C1B C17B 1.535(3) ?
C1B C2B 1.548(3) ?
C1B C6B 1.561(3) ?
C1B C10B 1.571(3) ?
C2B C3B 1.527(3) ?
C2B H2BB 0.97 ?
C2B H2BC 0.97 ?
C3B C4B 1.522(4) ?
C3B H3BA 0.97 ?
C3B H3BB 0.97 ?
C4B C5B 1.536(3) ?
C4B H4BA 0.97 ?
C4B H4BB 0.97 ?
C5B C18B 1.537(3) ?
C5B C19B 1.541(3) ?
C5B C6B 1.561(3) ?
C6B C7B 1.526(3) ?
C6B H6BA 0.98 ?
C7B C8B 1.532(3) ?
C7B H7BA 0.97 ?
C7B H7BB 0.97 ?
C8B C9B 1.523(3) ?
C8B H8BA 0.97 ?
C8B H8BB 0.97 ?
C9B C14B 1.547(3) ?
C9B C10B 1.553(3) ?
C9B C15B 1.557(3) ?
C10B C11B 1.551(3) ?
C10B H10B 0.98 ?
C11B C12B 1.532(3) ?
C11B H11C 0.97 ?
C11B H11D 0.97 ?
C12B C13B 1.528(3) ?
C12B H12C 0.97 ?
C12B H12D 0.97 ?
C13B C16B 1.522(3) ?
C13B C14B 1.533(3) ?
C14B H14C 0.97 ?
C14B H14D 0.97 ?
C15B C16B 1.508(3) ?
C15B H15C 0.97 ?
C15B H15D 0.97 ?
C16B C20B 1.325(3) y
C17B H17D 0.96 ?
C17B H17E 0.96 ?
C17B H17F 0.96 ?
C18B H18D 0.96 ?
C18B H18E 0.96 ?
C18B H18F 0.96 ?
C19B H19C 0.97 ?
C19B H19D 0.97 ?
C20B H20C 0.93 ?
C20B H20D 0.93 ?

loop_
_geom_hbond_atom_site_label_D
_geom_hbond_atom_site_label_H
_geom_hbond_atom_site_label_A
_geom_hbond_site_symmetry_A
_geom_hbond_distance_DH
_geom_hbond_distance_HA
_geom_hbond_distance_DA
_geom_hbond_angle_DHA
_geom_hbond_publ_flag
O1A H1AA O2B 1_554 0.81(3) 1.94(3) 2.750(2) 171(4) y
O2A H2AA O1B 1_555 0.86(4) 1.86(4) 2.711(2) 172(3) y
O1B H1BA O1A 2_646 0.88(4) 1.85(4) 2.718(3) 172(3) y
O2B H2BA O2A 2_647 0.79(4) 1.95(4) 2.699(2) 159(3) y

loop_
_geom_torsion_atom_site_label_1
_geom_torsion_atom_site_label_2
_geom_torsion_atom_site_label_3
_geom_torsion_atom_site_label_4
_geom_torsion
C17A C1A C2A C3A 70.2(2)
C6A C1A C2A C3A -53.4(2)
C10A C1A C2A C3A -168.31(17)
C1A C2A C3A C4A 56.6(3)
C2A C3A C4A C5A -54.6(3)
C3A C4A C5A C19A -75.5(2)
C3A C4A C5A C18A 166.94(18)
C3A C4A C5A C6A 49.4(2)
C17A C1A C6A C7A 65.8(2)
C2A C1A C6A C7A -174.15(17)
C10A C1A C6A C7A -58.4(2)
C17A C1A C6A C5A -68.8(2)
C2A C1A C6A C5A 51.3(2)
C10A C1A C6A C5A 167.06(17)
C19A C5A C6A C7A -58.3(2)
C4A C5A C6A C7A 177.81(17)
C18A C5A C6A C7A 60.7(2)
C19A C5A C6A C1A 74.6(2)
C4A C5A C6A C1A -49.3(2)
C18A C5A C6A C1A -166.34(18)
C1A C6A C7A C8A 64.1(2)
C5A C6A C7A C8A -160.33(16)
C6A C7A C8A C9A -58.6(2)
C7A C8A C9A C14A -77.8(2)
C7A C8A C9A C10A 49.1(2)
C7A C8A C9A C15A 170.79(18)
C8A C9A C10A C11A 179.42(16)
C14A C9A C10A C11A -52.9(2)
C15A C9A C10A C11A 56.9(2)
C8A C9A C10A C1A -46.8(2)
C14A C9A C10A C1A 80.9(2)
C15A C9A C10A C1A -169.28(15)
C17A C1A C10A C11A 56.7(2)
C2A C1A C10A C11A -62.3(2)
C6A C1A C10A C11A -178.05(17)
C17A C1A C10A C9A -74.7(2)
C2A C1A C10A C9A 166.34(16)
C6A C1A C10A C9A 50.6(2)
C9A C10A C11A C12A 38.2(2)
C1A C10A C11A C12A -96.3(2)
C10A C11A C12A C13A -42.8(2)
C11A C12A C13A O2A -176.78(17)
C11A C12A C13A C16A -50.4(2)
C11A C12A C13A C14A 60.3(2)
O2A C13A C14A C9A 164.88(16)
C16A C13A C14A C9A 43.90(19)
C12A C13A C14A C9A -71.85(19)
C8A C9A C14A C13A -163.74(16)
C10A C9A C14A C13A 69.79(19)
C15A C9A C14A C13A -45.92(19)
C8A C9A C15A C16A 150.37(19)
C14A C9A C15A C16A 30.6(2)
C10A C9A C15A C16A -86.92(19)
C9A C15A C16A C20A 178.2(2)
C9A C15A C16A C13A -4.4(2)
O2A C13A C16A C20A 33.5(3)
C14A C13A C16A C20A 153.3(2)
C12A C13A C16A C20A -92.2(3)
O2A C13A C16A C15A -144.01(19)
C14A C13A C16A C15A -24.2(2)
C12A C13A C16A C15A 90.3(2)
C4A C5A C19A O1A -65.0(2)
C18A C5A C19A O1A 52.7(2)
C6A C5A C19A O1A 172.30(19)
C17B C1B C2B C3B 72.8(2)
C6B C1B C2B C3B -51.1(2)
C10B C1B C2B C3B -165.33(18)
C1B C2B C3B C4B 55.4(2)
C2B C3B C4B C5B -55.8(2)
C3B C4B C5B C18B 170.59(18)
C3B C4B C5B C19B -71.9(2)
C3B C4B C5B C6B 52.2(2)
C4B C5B C6B C7B 174.33(17)
C18B C5B C6B C7B 56.0(2)
C19B C5B C6B C7B -63.1(2)
C4B C5B C6B C1B -51.8(2)
C18B C5B C6B C1B -170.11(17)
C19B C5B C6B C1B 70.8(2)
C17B C1B C6B C7B 66.1(2)
C2B C1B C6B C7B -173.44(16)
C10B C1B C6B C7B -58.2(2)
C17B C1B C6B C5B -69.5(2)
C2B C1B C6B C5B 51.0(2)
C10B C1B C6B C5B 166.16(16)
C5B C6B C7B C8B -159.46(16)
C1B C6B C7B C8B 64.0(2)
C6B C7B C8B C9B -58.3(2)
C7B C8B C9B C14B -78.8(2)
C7B C8B C9B C10B 48.9(2)
C7B C8B C9B C15B 169.71(17)
C8B C9B C10B C11B 179.39(16)
C14B C9B C10B C11B -52.2(2)
C15B C9B C10B C11B 57.5(2)
C8B C9B C10B C1B -47.1(2)
C14B C9B C10B C1B 81.2(2)
C15B C9B C10B C1B -169.00(16)
C17B C1B C10B C11B 56.6(2)
C2B C1B C10B C11B -62.8(2)
C6B C1B C10B C11B -178.11(16)
C17B C1B C10B C9B -74.5(2)
C2B C1B C10B C9B 166.07(16)
C6B C1B C10B C9B 50.8(2)
C9B C10B C11B C12B 37.4(2)
C1B C10B C11B C12B -97.0(2)
C10B C11B C12B C13B -43.0(2)
C11B C12B C13B O2B -174.73(17)
C11B C12B C13B C16B -49.5(2)
C11B C12B C13B C14B 61.0(2)
O2B C13B C14B C9B 169.23(17)
C16B C13B C14B C9B 43.30(19)
C12B C13B C14B C9B -71.85(19)
C8B C9B C14B C13B -163.31(16)
C10B C9B C14B C13B 69.69(19)
C15B C9B C14B C13B -45.50(19)
C8B C9B C15B C16B 150.98(18)
C14B C9B C15B C16B 31.0(2)
C10B C9B C15B C16B -86.9(2)
C9B C15B C16B C20B 176.3(2)
C9B C15B C16B C13B -4.9(2)
O2B C13B C16B C20B 29.1(3)
C12B C13B C16B C20B -91.0(3)
C14B C13B C16B C20B 155.2(2)
O2B C13B C16B C15B -149.72(19)
C12B C13B C16B C15B 90.1(2)
C14B C13B C16B C15B -23.7(2)
C4B C5B C19B O1B -67.2(2)
C18B C5B C19B O1B 51.3(3)
C6B C5B C19B O1B 171.42(19)

loop_
_cod_related_entry_id
_cod_related_entry_database
_cod_related_entry_code
1 ChemSpider 24737395
